data_4305227
loop_
_publ_author_name
'Stefan Tampier'
'Rainer M\"uller'
'Andrea Thorn'
'Eike H\"ubner'
'Nicolai Burzlaff'

_publ_contact_author 'Burzlaff, Nicolai'
_publ_contact_author_email burzlaff@chemie.uni-erlangen.de
_publ_section_title
;
Synthesis, Structure, and Reactivity of Ruthenium Carboxylato and
2-Oxocarboxylato Complexes Bearing the Bis(3,5-dimethylpyrazol-1-yl)acetato
Ligand
;
_journal_name_full 'Inorganic Chemistry'
_journal_page_first 9624
_journal_page_last 9641
_journal_paper_doi 10.1021/ic8000224
_journal_volume 47
_journal_year 2008
_chemical_compound_source 'synthesis as described'
_chemical_formula_moiety 'C32 H33 Cl N5 O2 P Ru, 2 (C H2 Cl2)'
_chemical_formula_sum 'C34 H37 Cl5 N5 O2 P Ru'
_chemical_formula_weight 856.98
_chemical_name_systematic
;
 ?
;
_space_group_IT_number 14
_symmetry_cell_setting monoclinic
_symmetry_Int_Tables_number 14
_symmetry_space_group_name_Hall '-P 2yab'
_symmetry_space_group_name_H-M 'P 1 21/a 1'
_atom_sites_solution_hydrogens geom
_atom_sites_solution_primary direct
_atom_sites_solution_secondary difmap
_audit_creation_date 2007-03-01T14:45:12-00:00
_audit_creation_method 'WinGX routine CIF_UPDATE'
_cell_angle_alpha 90
_cell_angle_beta 110.040(9)
_cell_angle_gamma 90
_cell_formula_units_Z 4
_cell_length_a 17.715(4)
_cell_length_b 10.9196(11)
_cell_length_c 20.288(4)
_cell_measurement_reflns_used 4
_cell_measurement_temperature 200(2)
_cell_measurement_theta_max 13.961
_cell_measurement_theta_min 11.371
_cell_measurement_wavelength 0.71073
_cell_volume 3686.9(12)
_computing_cell_refinement 'CAD4 Express (Enraf Nonius, 1994)'
_computing_data_collection 'CAD4 Express (Enraf Nonius, 1994)'
_computing_data_reduction 'XCAD4 (Harms & Wocadlo, 1995)'
_computing_molecular_graphics 'Ortep-3 for Windows (Farrugia, 1997)'
_computing_publication_material 'WinGX publication routines (Farrugia, 1999)'
_computing_structure_refinement 'SHELXL-97 (Sheldrick, 1997)'
_computing_structure_solution 'SHELXS-86 (Sheldrick, 1986)'
_diffrn_ambient_temperature 200(2)
_diffrn_detector 'scintillation LiI'
_diffrn_detector_dtime 1.195
_diffrn_measured_fraction_theta_full 0.995
_diffrn_measured_fraction_theta_max 0.995
_diffrn_measurement_device '\k-geometry diffractometer'
_diffrn_measurement_device_type 'Enraf Nonius CAD4'
_diffrn_measurement_method 'non-profiled omega/2theta scans'
_diffrn_orient_matrix_type
;
  x-axis points to radiation source
  the matrix is specified in reciprocal space
;
_diffrn_orient_matrix_UB_11 -0.00377
_diffrn_orient_matrix_UB_12 0.05233
_diffrn_orient_matrix_UB_13 -0.04151
_diffrn_orient_matrix_UB_21 0.01608
_diffrn_orient_matrix_UB_22 0.073299
_diffrn_orient_matrix_UB_23 0.031333
_diffrn_orient_matrix_UB_31 0.057762
_diffrn_orient_matrix_UB_32 -0.016967
_diffrn_orient_matrix_UB_33 0.007307
_diffrn_radiation_monochromator graphite
_diffrn_radiation_probe x-ray
_diffrn_radiation_type MoK\a
_diffrn_radiation_wavelength 0.71073
_diffrn_reflns_av_R_equivalents 0
_diffrn_reflns_av_unetI/netI 0.059
_diffrn_reflns_limit_h_max 21
_diffrn_reflns_limit_h_min -22
_diffrn_reflns_limit_k_max 13
_diffrn_reflns_limit_k_min 0
_diffrn_reflns_limit_l_max 25
_diffrn_reflns_limit_l_min 0
_diffrn_reflns_number 8269
_diffrn_reflns_theta_full 26.98
_diffrn_reflns_theta_max 26.98
_diffrn_reflns_theta_min 2.14
_diffrn_source 'Enraf Nonius FR590'
_diffrn_standards_decay_% -2
_diffrn_standards_interval_time 60
_diffrn_standards_number 3
_exptl_absorpt_coefficient_mu 0.87
_exptl_absorpt_correction_T_max 0.7703
_exptl_absorpt_correction_T_min 0.5158
_exptl_absorpt_correction_type refdelf
_exptl_absorpt_process_details
;
        Walker, N. & Stuart, D (1983) Acta. Cryst. A39, 158-166
;
_exptl_crystal_colour yellow
_exptl_crystal_density_diffrn 1.544
_exptl_crystal_density_method 'not measured'
_exptl_crystal_description 'hexagonal columns'
_exptl_crystal_F_000 1744
_exptl_crystal_size_max 0.5
_exptl_crystal_size_mid 0.38
_exptl_crystal_size_min 0.3
_refine_diff_density_max 1.02
_refine_diff_density_min -0.964
_refine_diff_density_rms 0.091
_refine_ls_extinction_method none
_refine_ls_goodness_of_fit_ref 1.045
_refine_ls_hydrogen_treatment constr
_refine_ls_matrix_type full
_refine_ls_number_parameters 433
_refine_ls_number_reflns 8001
_refine_ls_number_restraints 0
_refine_ls_restrained_S_all 1.045
_refine_ls_R_factor_all 0.0747
_refine_ls_R_factor_gt 0.0441
_refine_ls_shift/su_max 0.001
_refine_ls_shift/su_mean 0
_refine_ls_structure_factor_coef Fsqd
_refine_ls_weighting_details 'calc w=1/[\s^2^(Fo^2^)+(0.0483P)^2^+2.2192P] where P=(Fo^2^+2Fc^2^)/3'
_refine_ls_weighting_scheme calc
_refine_ls_wR_factor_gt 0.1015
_refine_ls_wR_factor_ref 0.1085
_reflns_number_gt 5962
_reflns_number_total 8001
_reflns_threshold_expression >2sigma(I)
_cod_data_source_file ic8000224-file002_1.cif
_cod_data_source_block complex4
_cod_original_cell_volume 3686.8(11)
_cod_original_sg_symbol_H-M 'P 21/a'
_cod_database_code 4305227

loop_
_symmetry_equiv_pos_as_xyz
'x, y, z'
'-x+1/2, y+1/2, -z'
'-x, -y, -z'
'x-1/2, -y-1/2, z'

loop_
_atom_site_label
_atom_site_type_symbol
_atom_site_fract_x
_atom_site_fract_y
_atom_site_fract_z
_atom_site_U_iso_or_equiv
_atom_site_adp_type
_atom_site_occupancy
_atom_site_symmetry_multiplicity
_atom_site_calc_flag
_atom_site_refinement_flags
_atom_site_disorder_assembly
_atom_site_disorder_group
C1 C 0.0940(2) 0.7712(3) 0.55692(17) 0.0234(7) Uani 1 1 d . . .
H1 H 0.1069 0.7713 0.5137 0.028 Uiso 1 1 calc R . .
C2 C 0.1544(2) 0.8545(3) 0.61017(17) 0.0217(7) Uani 1 1 d . . .
C11 C 0.0929(3) 0.4366(4) 0.7177(2) 0.0387(10) Uani 1 1 d . . .
H11A H 0.1448 0.4331 0.7537 0.058 Uiso 1 1 calc R . .
H11B H 0.0732 0.3549 0.7049 0.058 Uiso 1 1 calc R . .
H11C H 0.0563 0.4803 0.7349 0.058 Uiso 1 1 calc R . .
C12 C 0.0994(2) 0.5014(3) 0.65458(19) 0.0271(8) Uani 1 1 d . . .
C13 C 0.1109(2) 0.4479(3) 0.59580(19) 0.0297(8) Uani 1 1 d . . .
H13 H 0.1175 0.3649 0.589 0.036 Uiso 1 1 calc R . .
C14 C 0.1107(2) 0.5407(3) 0.55048(18) 0.0255(8) Uani 1 1 d . . .
C15 C 0.1174(2) 0.5373(4) 0.47865(19) 0.0353(9) Uani 1 1 d . . .
H15A H 0.07 0.5729 0.4453 0.053 Uiso 1 1 calc R . .
H15B H 0.1225 0.454 0.4658 0.053 Uiso 1 1 calc R . .
H15C H 0.1638 0.583 0.4789 0.053 Uiso 1 1 calc R . .
C21 C -0.1605(2) 0.8340(4) 0.5956(2) 0.0318(8) Uani 1 1 d . . .
H21A H -0.1794 0.7517 0.5963 0.048 Uiso 1 1 calc R . .
H21B H -0.2051 0.8861 0.5714 0.048 Uiso 1 1 calc R . .
H21C H -0.1356 0.8626 0.6429 0.048 Uiso 1 1 calc R . .
C22 C -0.1007(2) 0.8362(3) 0.55853(18) 0.0239(7) Uani 1 1 d . . .
C23 C -0.1141(2) 0.8657(3) 0.48790(19) 0.0276(8) Uani 1 1 d . . .
H23 H -0.1625 0.8909 0.4549 0.033 Uiso 1 1 calc R . .
C24 C -0.0426(2) 0.8504(3) 0.47668(17) 0.0242(7) Uani 1 1 d . . .
C25 C -0.0205(2) 0.8676(4) 0.41253(18) 0.0328(9) Uani 1 1 d . . .
H25A H -0.0667 0.8956 0.3746 0.049 Uiso 1 1 calc R . .
H25B H -0.0025 0.7912 0.3999 0.049 Uiso 1 1 calc R . .
H25C H 0.0217 0.9272 0.4218 0.049 Uiso 1 1 calc R . .
C31 C 0.2072(2) 0.8899(3) 0.84810(19) 0.0270(8) Uani 1 1 d . . .
C32 C 0.2604(2) 0.8792(4) 0.9171(2) 0.0350(9) Uani 1 1 d . . .
H32 H 0.262 0.8068 0.9417 0.042 Uiso 1 1 calc R . .
C33 C 0.3107(3) 0.9745(4) 0.9492(2) 0.0437(11) Uani 1 1 d . . .
H33 H 0.3454 0.9663 0.9952 0.052 Uiso 1 1 calc R . .
C34 C 0.3095(2) 1.0824(4) 0.9129(2) 0.0453(11) Uani 1 1 d . . .
H34 H 0.3438 1.1464 0.9343 0.054 Uiso 1 1 calc R . .
C35 C 0.2571(2) 1.0947(4) 0.8448(2) 0.0390(10) Uani 1 1 d . . .
H35 H 0.2561 1.1674 0.8206 0.047 Uiso 1 1 calc R . .
C36 C 0.2056(2) 0.9987(4) 0.81178(19) 0.0294(8) Uani 1 1 d . . .
H36 H 0.1706 1.0075 0.7659 0.035 Uiso 1 1 calc R . .
C41 C 0.2220(2) 0.6392(3) 0.82974(19) 0.0268(8) Uani 1 1 d . . .
C42 C 0.2675(2) 0.6308(4) 0.7854(2) 0.0348(9) Uani 1 1 d . . .
H42 H 0.254 0.6791 0.7453 0.042 Uiso 1 1 calc R . .
C43 C 0.3321(3) 0.5519(5) 0.8005(2) 0.0486(12) Uani 1 1 d . . .
H43 H 0.3633 0.5499 0.7718 0.058 Uiso 1 1 calc R . .
C44 C 0.3505(3) 0.4754(5) 0.8587(3) 0.0531(13) Uani 1 1 d . . .
H44 H 0.3928 0.4202 0.8681 0.064 Uiso 1 1 calc R . .
C45 C 0.3056(3) 0.4816(4) 0.9026(2) 0.0504(12) Uani 1 1 d . . .
H45 H 0.3179 0.4307 0.9416 0.06 Uiso 1 1 calc R . .
C46 C 0.2430(2) 0.5631(4) 0.88851(19) 0.0336(9) Uani 1 1 d . . .
H46 H 0.2139 0.5677 0.9189 0.04 Uiso 1 1 calc R . .
C51 C 0.0899(2) 0.7300(3) 0.87051(17) 0.0260(7) Uani 1 1 d . . .
C52 C 0.0581(2) 0.6152(4) 0.87597(19) 0.0301(8) Uani 1 1 d . . .
H52 H 0.0692 0.5488 0.8521 0.036 Uiso 1 1 calc R . .
C53 C 0.0100(2) 0.5995(4) 0.9171(2) 0.0367(9) Uani 1 1 d . . .
H53 H -0.0105 0.5224 0.9207 0.044 Uiso 1 1 calc R . .
C54 C -0.0076(2) 0.6973(4) 0.9524(2) 0.0412(10) Uani 1 1 d . . .
H54 H -0.04 0.6862 0.9796 0.049 Uiso 1 1 calc R . .
C55 C 0.0714(2) 0.8286(4) 0.90620(19) 0.0326(9) Uani 1 1 d . . .
H55 H 0.0915 0.9061 0.9026 0.039 Uiso 1 1 calc R . .
C56 C 0.0230(2) 0.8116(4) 0.9471(2) 0.0424(10) Uani 1 1 d . . .
H56 H 0.0114 0.8776 0.9709 0.051 Uiso 1 1 calc R . .
C60 C 0.1832(3) 0.8523(5) 0.3466(2) 0.0601(14) Uani 1 1 d . . .
H60A H 0.1257 0.8585 0.3225 0.072 Uiso 1 1 calc R . .
H60B H 0.2079 0.9255 0.3359 0.072 Uiso 1 1 calc R . .
C71 C -0.0784(2) 0.6323(3) 0.73033(19) 0.0285(8) Uani 1 1 d . . .
C72 C -0.1419(2) 0.5755(4) 0.7499(2) 0.0441(11) Uani 1 1 d . . .
H72A H -0.1291 0.4908 0.761 0.066 Uiso 1 1 calc R . .
H72B H -0.1918 0.5814 0.7114 0.066 Uiso 1 1 calc R . .
H72C H -0.1466 0.6167 0.7901 0.066 Uiso 1 1 calc R . .
C80 C 0.0755(3) 0.2047(4) 0.8502(2) 0.0529(12) Uani 1 1 d . . .
H80A H 0.0675 0.1302 0.8226 0.063 Uiso 1 1 calc R . .
H80B H 0.1143 0.2547 0.8385 0.063 Uiso 1 1 calc R . .
Cl1 Cl 0.00576(5) 0.95679(8) 0.73155(5) 0.0286(2) Uani 1 1 d . . .
Cl61 Cl 0.20279(7) 0.84545(11) 0.43722(6) 0.0501(3) Uani 1 1 d . . .
Cl62 Cl 0.21937(11) 0.72474(17) 0.31524(9) 0.0957(6) Uani 1 1 d . . .
Cl81 Cl -0.01603(8) 0.28436(13) 0.82728(9) 0.0717(4) Uani 1 1 d . . .
Cl82 Cl 0.11448(9) 0.16674(14) 0.93893(7) 0.0689(4) Uani 1 1 d . . .
N11 N 0.09286(17) 0.6228(3) 0.64695(14) 0.0233(6) Uani 1 1 d . . .
N12 N 0.10070(17) 0.6461(3) 0.58276(15) 0.0249(6) Uani 1 1 d . . .
N21 N -0.02348(17) 0.8054(3) 0.59007(14) 0.0229(6) Uani 1 1 d . . .
N22 N 0.01141(16) 0.8137(3) 0.53975(14) 0.0232(6) Uani 1 1 d . . .
N71 N -0.02802(17) 0.6779(3) 0.71641(15) 0.0255(6) Uani 1 1 d . . .
O1 O 0.14230(14) 0.8747(2) 0.66783(12) 0.0252(5) Uani 1 1 d . . .
O2 O 0.21077(14) 0.8957(2) 0.59418(13) 0.0302(6) Uani 1 1 d . . .
P1 P 0.14320(5) 0.75665(8) 0.80825(4) 0.02176(19) Uani 1 1 d . . .
Ru1 Ru 0.056566(16) 0.77249(3) 0.694338(14) 0.02021(8) Uani 1 1 d . . .

loop_
_atom_site_aniso_label
_atom_site_aniso_U_11
_atom_site_aniso_U_22
_atom_site_aniso_U_33
_atom_site_aniso_U_23
_atom_site_aniso_U_13
_atom_site_aniso_U_12
C1 0.0232(17) 0.0254(17) 0.0239(17) 0.0013(15) 0.0110(14) 0.0040(15)
C2 0.0227(17) 0.0183(17) 0.0251(17) 0.0059(13) 0.0094(14) 0.0056(13)
C11 0.050(3) 0.030(2) 0.038(2) 0.0022(18) 0.017(2) -0.0022(19)
C12 0.0261(18) 0.0244(19) 0.0288(19) 0.0010(15) 0.0069(15) -0.0002(15)
C13 0.031(2) 0.0233(19) 0.036(2) -0.0047(16) 0.0132(17) -0.0003(15)
C14 0.0220(17) 0.0284(19) 0.0263(18) -0.0075(15) 0.0086(15) -0.0006(14)
C15 0.039(2) 0.037(2) 0.031(2) -0.0076(17) 0.0138(17) 0.0023(18)
C21 0.0219(18) 0.035(2) 0.038(2) 0.0025(17) 0.0094(16) 0.0021(16)
C22 0.0217(17) 0.0184(18) 0.0298(18) 0.0004(14) 0.0064(15) -0.0002(14)
C23 0.0239(18) 0.0228(18) 0.0292(19) 0.0024(15) 0.0001(15) 0.0029(15)
C24 0.0310(19) 0.0186(17) 0.0211(17) -0.0013(13) 0.0066(15) -0.0038(14)
C25 0.043(2) 0.032(2) 0.0227(18) 0.0027(16) 0.0092(17) -0.0016(17)
C31 0.0221(18) 0.031(2) 0.0300(19) -0.0054(15) 0.0118(15) 0.0027(15)
C32 0.033(2) 0.035(2) 0.031(2) -0.0055(17) 0.0033(17) 0.0002(17)
C33 0.035(2) 0.050(3) 0.038(2) -0.016(2) 0.0010(18) 0.001(2)
C34 0.029(2) 0.053(3) 0.053(3) -0.030(2) 0.014(2) -0.011(2)
C35 0.043(2) 0.035(2) 0.046(2) -0.0100(19) 0.024(2) -0.0092(19)
C36 0.0271(19) 0.035(2) 0.0293(19) -0.0030(16) 0.0133(16) -0.0015(16)
C41 0.0227(17) 0.029(2) 0.0282(19) -0.0020(15) 0.0079(15) -0.0006(15)
C42 0.032(2) 0.040(2) 0.033(2) -0.0021(17) 0.0121(17) 0.0016(17)
C43 0.035(2) 0.064(3) 0.048(3) -0.018(2) 0.016(2) 0.008(2)
C44 0.035(2) 0.060(3) 0.058(3) -0.009(2) 0.008(2) 0.020(2)
C45 0.049(3) 0.050(3) 0.044(3) 0.007(2) 0.006(2) 0.016(2)
C46 0.030(2) 0.042(2) 0.028(2) 0.0024(17) 0.0091(16) 0.0092(17)
C51 0.0242(17) 0.0332(19) 0.0209(16) 0.0004(15) 0.0080(14) 0.0012(16)
C52 0.033(2) 0.033(2) 0.0256(19) 0.0046(16) 0.0112(16) 0.0025(16)
C53 0.032(2) 0.048(3) 0.030(2) 0.0070(18) 0.0117(17) -0.0053(19)
C54 0.033(2) 0.062(3) 0.037(2) 0.007(2) 0.0228(19) -0.001(2)
C55 0.034(2) 0.036(2) 0.031(2) 0.0010(17) 0.0156(17) 0.0005(17)
C56 0.039(2) 0.058(3) 0.035(2) -0.004(2) 0.0197(19) 0.009(2)
C60 0.062(3) 0.064(3) 0.051(3) 0.003(3) 0.016(3) 0.016(3)
C71 0.0247(18) 0.033(2) 0.0272(19) 0.0032(16) 0.0078(15) 0.0010(16)
C72 0.029(2) 0.049(3) 0.053(3) 0.019(2) 0.012(2) -0.0047(19)
C80 0.059(3) 0.049(3) 0.054(3) -0.002(2) 0.024(2) 0.013(2)
Cl1 0.0279(4) 0.0304(5) 0.0297(4) -0.0029(4) 0.0127(4) 0.0025(4)
Cl61 0.0492(6) 0.0583(7) 0.0471(6) 0.0102(5) 0.0221(5) -0.0005(5)
Cl62 0.0986(12) 0.0938(12) 0.0740(10) -0.0398(9) 0.0029(9) 0.0239(10)
Cl81 0.0562(8) 0.0535(8) 0.1082(12) 0.0201(8) 0.0320(8) 0.0115(6)
Cl82 0.0758(9) 0.0797(10) 0.0502(7) -0.0135(7) 0.0202(7) 0.0106(8)
N11 0.0226(15) 0.0246(16) 0.0227(14) -0.0010(12) 0.0078(12) -0.0007(12)
N12 0.0279(16) 0.0241(16) 0.0243(15) -0.0014(12) 0.0109(13) 0.0007(12)
N21 0.0224(14) 0.0259(16) 0.0211(14) 0.0001(12) 0.0083(12) -0.0029(12)
N22 0.0218(14) 0.0271(15) 0.0209(14) 0.0013(12) 0.0076(12) -0.0013(12)
N71 0.0243(15) 0.0286(16) 0.0240(15) 0.0010(13) 0.0087(13) 0.0008(13)
O1 0.0267(13) 0.0277(13) 0.0231(12) -0.0023(10) 0.0111(10) -0.0034(10)
O2 0.0266(13) 0.0373(15) 0.0304(14) 0.0024(11) 0.0144(11) -0.0030(11)
P1 0.0214(4) 0.0248(5) 0.0203(4) 0.0009(3) 0.0085(3) 0.0009(4)
Ru1 0.01960(13) 0.02254(14) 0.01938(13) 0.00030(12) 0.00781(10) 0.00031(12)

loop_
_atom_type_symbol
_atom_type_description
_atom_type_scat_dispersion_real
_atom_type_scat_dispersion_imag
_atom_type_scat_source
C C 0.0033 0.0016 'International Tables Vol C Tables 4.2.6.8 and 6.1.1.4'
H H 0 0 'International Tables Vol C Tables 4.2.6.8 and 6.1.1.4'
Cl Cl 0.1484 0.1585 'International Tables Vol C Tables 4.2.6.8 and 6.1.1.4'
N N 0.0061 0.0033 'International Tables Vol C Tables 4.2.6.8 and 6.1.1.4'
O O 0.0106 0.006 'International Tables Vol C Tables 4.2.6.8 and 6.1.1.4'
P P 0.1023 0.0942 'International Tables Vol C Tables 4.2.6.8 and 6.1.1.4'
Ru Ru -1.2594 0.8363 'International Tables Vol C Tables 4.2.6.8 and 6.1.1.4'

loop_
_geom_angle_atom_site_label_1
_geom_angle_atom_site_label_2
_geom_angle_atom_site_label_3
_geom_angle
_geom_angle_site_symmetry_1
_geom_angle_site_symmetry_3
_geom_angle_publ_flag
N12 C1 N22 109.7(3) . . ?
N12 C1 C2 110.6(3) . . ?
N22 C1 C2 112.4(3) . . ?
O2 C2 O1 125.5(3) . . ?
O2 C2 C1 117.6(3) . . ?
O1 C2 C1 116.8(3) . . ?
N11 C12 C13 110.3(3) . . ?
N11 C12 C11 122.5(3) . . ?
C13 C12 C11 127.2(3) . . ?
C14 C13 C12 107.1(3) . . ?
N12 C14 C13 105.9(3) . . ?
N12 C14 C15 123.5(3) . . ?
C13 C14 C15 130.6(3) . . ?
N21 C22 C23 109.4(3) . . ?
N21 C22 C21 122.7(3) . . ?
C23 C22 C21 127.9(3) . . ?
C24 C23 C22 107.3(3) . . ?
N22 C24 C23 105.6(3) . . ?
N22 C24 C25 123.0(3) . . ?
C23 C24 C25 131.4(3) . . ?
C36 C31 C32 118.9(3) . . ?
C36 C31 P1 122.8(3) . . ?
C32 C31 P1 118.3(3) . . ?
C33 C32 C31 121.0(4) . . ?
C32 C33 C34 120.0(4) . . ?
C35 C34 C33 119.8(4) . . ?
C34 C35 C36 120.7(4) . . ?
C31 C36 C35 119.6(4) . . ?
C46 C41 C42 117.8(3) . . ?
C46 C41 P1 125.2(3) . . ?
C42 C41 P1 116.8(3) . . ?
C43 C42 C41 120.9(4) . . ?
C42 C43 C44 119.9(4) . . ?
C45 C44 C43 119.9(4) . . ?
C46 C45 C44 119.9(4) . . ?
C45 C46 C41 121.5(4) . . ?
C52 C51 C55 118.6(3) . . ?
C52 C51 P1 120.8(3) . . ?
C55 C51 P1 120.0(3) . . ?
C53 C52 C51 120.3(4) . . ?
C54 C53 C52 120.6(4) . . ?
C53 C54 C56 119.6(4) . . ?
C56 C55 C51 120.4(4) . . ?
C54 C56 C55 120.4(4) . . ?
Cl62 C60 Cl61 112.5(3) . . ?
N71 C71 C72 178.5(4) . . ?
Cl82 C80 Cl81 113.3(3) . . ?
C12 N11 N12 105.1(3) . . ?
C12 N11 Ru1 138.2(2) . . ?
N12 N11 Ru1 115.6(2) . . ?
C14 N12 N11 111.6(3) . . ?
C14 N12 C1 128.9(3) . . ?
N11 N12 C1 119.5(3) . . ?
C22 N21 N22 106.0(3) . . ?
C22 N21 Ru1 137.6(2) . . ?
N22 N21 Ru1 115.8(2) . . ?
N21 N22 C24 111.6(3) . . ?
N21 N22 C1 118.3(3) . . ?
C24 N22 C1 129.7(3) . . ?
C71 N71 Ru1 174.7(3) . . ?
C2 O1 Ru1 120.4(2) . . ?
C41 P1 C51 104.73(16) . . ?
C41 P1 C31 98.24(16) . . ?
C51 P1 C31 101.87(16) . . ?
C41 P1 Ru1 118.84(12) . . ?
C51 P1 Ru1 112.24(11) . . ?
C31 P1 Ru1 118.51(12) . . ?
N71 Ru1 O1 177.88(11) . . ?
N71 Ru1 N11 94.07(11) . . ?
O1 Ru1 N11 86.27(10) . . ?
N71 Ru1 N21 90.84(11) . . ?
O1 Ru1 N21 87.12(10) . . ?
N11 Ru1 N21 83.20(11) . . ?
N71 Ru1 P1 91.69(9) . . ?
O1 Ru1 P1 90.30(7) . . ?
N11 Ru1 P1 101.37(8) . . ?
N21 Ru1 P1 174.60(8) . . ?
N71 Ru1 Cl1 88.41(9) . . ?
O1 Ru1 Cl1 90.96(7) . . ?
N11 Ru1 Cl1 171.55(8) . . ?
N21 Ru1 Cl1 88.70(8) . . ?
P1 Ru1 Cl1 86.60(3) . . ?

loop_
_geom_bond_atom_site_label_1
_geom_bond_atom_site_label_2
_geom_bond_distance
_geom_bond_site_symmetry_2
_geom_bond_publ_flag
C1 N12 1.453(4) . ?
C1 N22 1.458(4) . ?
C1 C2 1.533(5) . ?
C2 O2 1.235(4) . ?
C2 O1 1.279(4) . ?
C11 C12 1.502(5) . ?
C12 N11 1.335(4) . ?
C12 C13 1.404(5) . ?
C13 C14 1.368(5) . ?
C14 N12 1.365(4) . ?
C14 C15 1.502(5) . ?
C21 C22 1.496(5) . ?
C22 N21 1.339(4) . ?
C22 C23 1.407(5) . ?
C23 C24 1.372(5) . ?
C24 N22 1.369(4) . ?
C24 C25 1.493(5) . ?
C31 C36 1.394(5) . ?
C31 C32 1.399(5) . ?
C31 P1 1.851(4) . ?
C32 C33 1.379(6) . ?
C33 C34 1.387(7) . ?
C34 C35 1.382(6) . ?
C35 C36 1.400(5) . ?
C41 C46 1.395(5) . ?
C41 C42 1.401(5) . ?
C41 P1 1.836(4) . ?
C42 C43 1.380(6) . ?
C43 C44 1.391(7) . ?
C44 C45 1.383(6) . ?
C45 C46 1.374(6) . ?
C51 C52 1.394(5) . ?
C51 C55 1.397(5) . ?
C51 P1 1.841(3) . ?
C52 C53 1.392(5) . ?
C53 C54 1.380(6) . ?
C54 C56 1.380(6) . ?
C55 C56 1.394(5) . ?
C60 Cl62 1.742(5) . ?
C60 Cl61 1.753(5) . ?
C71 N71 1.138(4) . ?
C71 C72 1.454(5) . ?
C80 Cl82 1.742(5) . ?
C80 Cl81 1.756(5) . ?
Cl1 Ru1 2.4282(9) . ?
N11 N12 1.380(4) . ?
N11 Ru1 2.106(3) . ?
N21 N22 1.366(4) . ?
N21 Ru1 2.135(3) . ?
N71 Ru1 1.993(3) . ?
O1 Ru1 2.098(2) . ?
P1 Ru1 2.3011(10) . ?
